data_1535395
loop_
_publ_author_name
'Hoch, C.'
'Roehr, C.'

_publ_section_title
;
 Akalimetall-Stannid-Silicate und -Germanate: "Doppelsalze" mit dem
 Zintl-Anion (Sn4)(4-)
;
_journal_name_full 'Zeitschrift fuer Anorganische und Allgemeine Chemie'
_journal_page_first 1541
_journal_page_last 1548
_journal_volume 628
_journal_year 2002
_chemical_formula_sum 'Ge O4 Rb12 Sn8'
_chemical_name_systematic 'Rb12 (Sn4)2 (Ge O4)'
_space_group_IT_number 14
_symmetry_space_group_name_Hall '-P 2ybc'
_symmetry_space_group_name_H-M 'P 1 21/c 1'
_cell_angle_alpha 90
_cell_angle_beta 119.0069
_cell_angle_gamma 90
_cell_formula_units_Z 4
_cell_length_a 12.8913
_cell_length_b 23.1012
_cell_length_c 13.1261
_cell_volume 3418.670
_citation_journal_id_ASTM ZAACAB
_cod_data_source_file Hoch_ZAACAB_2002_657.cif
_cod_data_source_block Ge1O4Rb12Sn8
_cod_original_cell_volume 3418.67
_cod_original_formula_sum 'Ge1 O4 Rb12 Sn8'
_cod_database_code 1535395

loop_
_symmetry_equiv_pos_as_xyz
x,y,z
-x,y+1/2,-z+1/2
-x,-y,-z
x,-y-1/2,z-1/2

loop_
_atom_site_label
_atom_site_type_symbol
_atom_site_fract_x
_atom_site_fract_y
_atom_site_fract_z
_atom_site_occupancy
_atom_site_U_iso_or_equiv
Rb10 Rb 0.5249 0.37794 0.0998 1 0.0
O2 O 0.0435 0.2823 0.437 1 0.0
O1 O 0.0242 0.2232 0.1394 1 0.0
Sn6 Sn 0.4785 0.2695 0.4908 1 0.0
Sn1 Sn 0.0346 0.00289 0.2797 1 0.0
Rb7 Rb 0.1934 0.65935 0.5106 1 0.0
Sn7 Sn 0.3805 0.3705 0.5332 1 0.0
Sn4 Sn 0.7721 0.43379 0.0659 1 0.0
Sn3 Sn 0.2721 0.04243 0.3721 1 0.0
Sn5 Sn 0.4546 0.37525 0.3551 1 0.0
Rb3 Rb 0.1265 0.61625 0.1234 1 0.0
Ge1 Ge 0.0047 0.7571 0.4909 1 0.0
Sn8 Sn 0.6195 0.3686 0.5906 1 0.0
Rb1 Rb 0.0923 0.10389 0.0555 1 0.0
Rb8 Rb 0.2741 0.24344 0.1607 1 0.0
Rb2 Rb 0.0971 0.34049 0.2738 1 0.0
Rb6 Rb 0.1597 0.77673 0.293 1 0.0
O3 O 0.0654 0.3218 0.0418 1 0.0
Rb12 Rb 0.7152 0.0058 0.0453 1 0.0
Rb11 Rb 0.6217 0.2048 0.3378 1 0.0
Rb4 Rb 0.1471 0.18957 0.3677 1 0.0
Sn2 Sn 0.1867 0.5472 0.7044 1 0.0
Rb9 Rb 0.5021 0.02651 0.2878 1 0.0
Rb5 Rb 0.1698 0.43261 0.0949 1 0.0
O4 O 0.152 0.7344 0.0782 1 0.0
